data_1524117
loop_
_publ_author_name
'Bruzzone, G.'
'Merlo, F.'
'Fornasini, M.L.'

_publ_section_title
;
 Rare-earth intermediate phases with cadmium
;
_journal_name_full 'Journal of the Less-Common Metals'
_journal_page_first 361
_journal_page_last 375
_journal_volume 30
_journal_year 1973
_chemical_formula_sum 'Cd3 Y'
_space_group_IT_number 63
_symmetry_space_group_name_Hall '-C 2c 2'
_symmetry_space_group_name_H-M 'C m c m'
_cell_angle_alpha 90
_cell_angle_beta 90
_cell_angle_gamma 90
_cell_formula_units_Z 4
_cell_length_a 7.044
_cell_length_b 10.864
_cell_length_c 4.837
_cell_volume 370.156
_citation_journal_id_ASTM JCOMAH
_cod_data_source_file Bruzzone_JCOMAH_1973_718.cif
_cod_data_source_block Cd3Y1
_cod_original_cell_volume 370.1563
_cod_original_formula_sum 'Cd3 Y1'
_cod_database_code 1524117

loop_
_symmetry_equiv_pos_as_xyz
x,y,z
-x,-y,z+1/2
x,-y,-z
-x,y,-z+1/2
-x,-y,-z
x,y,-z-1/2
-x,y,z
x,-y,z-1/2
x+1/2,y+1/2,z
-x+1/2,-y+1/2,z+1/2
x+1/2,-y+1/2,-z
-x+1/2,y+1/2,-z+1/2
-x+1/2,-y+1/2,-z
x+1/2,y+1/2,-z-1/2
-x+1/2,y+1/2,z
x+1/2,-y+1/2,z-1/2

loop_
_atom_site_label
_atom_site_type_symbol
_atom_site_fract_x
_atom_site_fract_y
_atom_site_fract_z
_atom_site_occupancy
_atom_site_U_iso_or_equiv
Cd1 Cd 0 0.8249 0.25 1 0.0
Y1 Y 0 0.3679 0.25 1 0.0
Cd2 Cd 0.2129 0.095 0.25 1 0.0
